data_7714747
loop_
_publ_author_name
'Sahu, Priyanka'
'Jana, Narayan Ch'
'Barik, Sahadev'
'Kisan, Hemanta K.'
'Changotra, Avtar'
'Isab, Anvarhusein A.'
'Dinda, Joydev'

_publ_section_title
;
 Unexpected structural preference with metallophilic Ag-Au contacts in
 silver(I)-N-heterocyclic carbene cluster; experimental and theoretical
 approach.
;
_journal_issue 3
_journal_name_full 'Dalton transactions (Cambridge, England : 2003)'
_journal_page_first 1099
_journal_page_last 1104
_journal_paper_doi 10.1039/d3dt02551a
_journal_volume 53
_journal_year 2024
_chemical_formula_moiety 'C63 H60 Ag3 N18, 3(F6 P1), 0.5(C4 H4 N2)'
_chemical_formula_sum 'C65 H62 Ag3 F18 N19 P3'
_chemical_formula_weight 1867.85
_space_group_crystal_system trigonal
_space_group_IT_number 165
_space_group_name_Hall '-P 3 2"c'
_space_group_name_H-M_alt 'P -3 c 1'
_atom_sites_solution_hydrogens geom
_atom_sites_solution_primary dual
_audit_creation_date 2022-12-03
_audit_creation_method
;
Olex2 1.3
(compiled 2020.11.12 svn.r5f609507 for OlexSys, GUI svn.r6272)
;
_audit_update_record
;
2023-04-26 deposited with the CCDC.	2023-12-05 downloaded from the CCDC.
;
_cell_angle_alpha 90
_cell_angle_beta 90
_cell_angle_gamma 120
_cell_formula_units_Z 6
_cell_length_a 23.0541(3)
_cell_length_b 23.0541(3)
_cell_length_c 23.7591(4)
_cell_measurement_reflns_used 34615
_cell_measurement_temperature 100.01(10)
_cell_measurement_theta_max 30.6820
_cell_measurement_theta_min 1.9630
_cell_volume 10936.0(3)
_computing_cell_refinement 'CrysAlisPro 1.171.40.67a (Rigaku OD, 2019)'
_computing_data_collection 'CrysAlisPro 1.171.40.67a (Rigaku OD, 2019)'
_computing_data_reduction 'CrysAlisPro 1.171.40.67a (Rigaku OD, 2019)'
_computing_molecular_graphics 'Olex2 1.3 (Dolomanov et al., 2009)'
_computing_publication_material 'Olex2 1.3 (Dolomanov et al., 2009)'
_computing_structure_refinement 'SHELXL 2018/3 (Sheldrick, 2015)'
_computing_structure_solution 'SHELXT 2018/2 (Sheldrick, 2018)'
_diffrn_ambient_environment N~2~
_diffrn_ambient_temperature 100.01(10)
_diffrn_detector 'Hybrid Pixel Array Detector'
_diffrn_detector_area_resol_mean 5.8140
_diffrn_detector_type 'Pilatus 200K'
_diffrn_measured_fraction_theta_full 0.999
_diffrn_measured_fraction_theta_max 0.854
_diffrn_measurement_details
;
List of Runs (angles in degrees, time in seconds):

  # Type    Start    End  Width  t~exp~   \w     \q     \k     \f   Frames
#--------------------------------------------------------------------------
  1  \w    -72.00  -1.00   0.50   80.18    --   -4.29 -31.00 -59.00  142
  2  \w      1.00  67.00   0.50   80.18    --    3.67  37.00 150.00  132
  3  \w     -8.00  55.00   0.50   80.18    --    3.67  57.00   0.00  126
  4  \w    -14.00  27.00   0.50   80.18    --   -4.29 -99.00-150.00   82
;
_diffrn_measurement_device 'four-circle diffractometer'
_diffrn_measurement_device_type 'SuperNova, Dual, Cu at home/near, Pilatus 200K'
_diffrn_measurement_method '\w scans'
_diffrn_orient_matrix_type 'CrysAlisPro convention (1999,Acta A55,543-557)'
_diffrn_orient_matrix_UB_11 -0.0325015000
_diffrn_orient_matrix_UB_12 -0.0205809000
_diffrn_orient_matrix_UB_13 0.0112946000
_diffrn_orient_matrix_UB_21 -0.0033959000
_diffrn_orient_matrix_UB_22 0.0286467000
_diffrn_orient_matrix_UB_23 0.0040922000
_diffrn_orient_matrix_UB_31 -0.0139304000
_diffrn_orient_matrix_UB_32 -0.0042117000
_diffrn_orient_matrix_UB_33 -0.0273216000
_diffrn_radiation_monochromator mirror
_diffrn_radiation_probe x-ray
_diffrn_radiation_type 'Mo K\a'
_diffrn_radiation_wavelength 0.71073
_diffrn_reflns_av_R_equivalents 0.0345
_diffrn_reflns_av_unetI/netI 0.0183
_diffrn_reflns_Laue_measured_fraction_full 0.999
_diffrn_reflns_Laue_measured_fraction_max 0.854
_diffrn_reflns_limit_h_max 28
_diffrn_reflns_limit_h_min -29
_diffrn_reflns_limit_k_max 32
_diffrn_reflns_limit_k_min -31
_diffrn_reflns_limit_l_max 30
_diffrn_reflns_limit_l_min -28
_diffrn_reflns_number 81962
_diffrn_reflns_point_group_measured_fraction_full 0.999
_diffrn_reflns_point_group_measured_fraction_max 0.854
_diffrn_reflns_theta_full 25.242
_diffrn_reflns_theta_max 30.589
_diffrn_reflns_theta_min 1.964
_diffrn_source 'micro-focus sealed X-ray tube'
_diffrn_source_type 'SuperNova (Mo) X-ray Source'
_exptl_absorpt_coefficient_mu 0.965
_exptl_absorpt_correction_T_max 1.00000
_exptl_absorpt_correction_T_min 0.52328
_exptl_absorpt_correction_type multi-scan
_exptl_absorpt_process_details
;
CrysAlisPro 1.171.40.67a (Rigaku Oxford Diffraction, 2019)
Empirical absorption correction using spherical harmonics,
 implemented in SCALE3 ABSPACK scaling algorithm.
;
_exptl_crystal_colour white
_exptl_crystal_colour_primary white
_exptl_crystal_density_diffrn 1.702
_exptl_crystal_description block
_exptl_crystal_F_000 5598
_exptl_crystal_size_max 0.2
_exptl_crystal_size_mid 0.1
_exptl_crystal_size_min 0.1
_refine_diff_density_max 1.207
_refine_diff_density_min -0.865
_refine_diff_density_rms 0.089
_refine_ls_extinction_method none
_refine_ls_goodness_of_fit_ref 1.023
_refine_ls_hydrogen_treatment constr
_refine_ls_matrix_type full
_refine_ls_number_parameters 501
_refine_ls_number_reflns 9586
_refine_ls_number_restraints 0
_refine_ls_restrained_S_all 1.023
_refine_ls_R_factor_all 0.0413
_refine_ls_R_factor_gt 0.0324
_refine_ls_shift/su_max 0.003
_refine_ls_shift/su_mean 0.000
_refine_ls_structure_factor_coef Fsqd
_refine_ls_weighting_details 'w=1/[\s^2^(Fo^2^)+(0.0319P)^2^+21.7346P] where P=(Fo^2^+2Fc^2^)/3'
_refine_ls_weighting_scheme calc
_refine_ls_wR_factor_gt 0.0760
_refine_ls_wR_factor_ref 0.0813
_reflns_Friedel_coverage 0.000
_reflns_number_gt 8104
_reflns_number_total 9586
_reflns_threshold_expression 'I > 2\s(I)'
_cod_data_source_file d3dt02551a2.cif
_cod_data_source_block sdv_ptcomplex
_cod_depositor_comments 'Adding full bibliography for 7714747--7714748.cif.'
_cod_database_code 7714747
_shelx_shelxl_version_number 2018/3
_chemical_oxdiff_formula 'C H N P F Ag'
_shelx_space_group_comment
;
The symmetry employed for this shelxl refinement is uniquely defined
by the following loop, which should always be used as a source of
symmetry information in preference to the above space-group names.
They are only intended as comments.
;
_shelx_estimated_absorpt_t_max 0.910
_shelx_estimated_absorpt_t_min 0.830
_reflns_odcompleteness_completeness 99.90
_reflns_odcompleteness_iscentric 1
_reflns_odcompleteness_theta 26.32
_olex2_refinement_description
;
1. Fixed Uiso
 At 1.2 times of:
  All C(H) groups, All C(H,H) groups
 At 1.5 times of:
  All C(H,H,H) groups
2. Others
 Fixed Sof: N10(0.5) H33A(0.5) H33B(0.5) C34(0.5)
3.a Secondary CH2 refined with riding coordinates:
 C30(H30A,H30B), C9(H9A,H9B), C13(H13A,H13B), C33(H33A,H33B)
3.b Aromatic/amide H refined with riding coordinates:
 C32(H32), C10(H10), C11(H11), C16(H16), C2(H2), C19(H19), C23(H23), C17(H17),
 C18(H18), C26(H26), C3(H3), C5(H5), C24(H24), C4(H4), C25(H25)
3.c Idealised Me refined as rotating group:
 C8(H8A,H8B,H8C), C29(H29A,H29B,H29C), C21(H21A,H21B,H21C)
;
_olex2_submission_special_instructions 'No special instructions were received'
_oxdiff_exptl_absorpt_empirical_details
;
Empirical correction (ABSPACK) includes:
- Absorption correction using spherical harmonics
- Frame scaling
;
_oxdiff_exptl_absorpt_empirical_full_max 1.493
_oxdiff_exptl_absorpt_empirical_full_min 0.637

loop_
_space_group_symop_operation_xyz
'x, y, z'
'-y, x-y, z'
'-x+y, -x, z'
'y, x, -z+1/2'
'x-y, -y, -z+1/2'
'-x, -x+y, -z+1/2'
'-x, -y, -z'
'y, -x+y, -z'
'x-y, x, -z'
'-y, -x, z-1/2'
'-x+y, y, z-1/2'
'x, x-y, z-1/2'

loop_
_atom_site_label
_atom_site_type_symbol
_atom_site_fract_x
_atom_site_fract_y
_atom_site_fract_z
_atom_site_U_iso_or_equiv
_atom_site_adp_type
_atom_site_occupancy
_atom_site_site_symmetry_order
_atom_site_calc_flag
_atom_site_refinement_flags_posn
_atom_site_refinement_flags_adp
_atom_site_refinement_flags_occupancy
_atom_site_disorder_assembly
_atom_site_disorder_group
Ag2 Ag 0.93103(2) 1.000000 0.250000 0.01209(5) Uani 1 2 d S T P . .
Ag1 Ag 0.33034(2) 0.59578(2) 0.26886(2) 0.01318(5) Uani 1 1 d . . . . .
P3 P 1.000000 1.000000 0.500000 0.0147(2) Uani 1 6 d S T P . .
P2 P 0.333333 0.666667 0.51374(4) 0.01775(18) Uani 1 3 d S T P . .
P1 P 0.67121(3) 0.67067(3) 0.40880(3) 0.02277(12) Uani 1 1 d . . . . .
F9 F 0.93482(7) 0.96207(8) 0.46093(6) 0.0270(3) Uani 1 1 d . . . . .
F7 F 0.37099(8) 0.63917(8) 0.47497(6) 0.0299(3) Uani 1 1 d . . . . .
F8 F 0.30598(9) 0.60155(8) 0.55286(7) 0.0360(4) Uani 1 1 d . . . . .
F1 F 0.67496(8) 0.66520(7) 0.34157(6) 0.0358(4) Uani 1 1 d . . . . .
F3 F 0.66645(8) 0.67613(9) 0.47511(6) 0.0406(4) Uani 1 1 d . . . . .
N9 N 0.84847(9) 0.85534(8) 0.20539(7) 0.0146(3) Uani 1 1 d . . . . .
N3 N 0.47298(9) 0.65504(9) 0.21806(8) 0.0162(3) Uani 1 1 d . . . . .
N8 N 0.81784(9) 0.94256(9) 0.09053(8) 0.0189(4) Uani 1 1 d . . . . .
N1 N 0.34161(9) 0.54072(9) 0.19112(8) 0.0195(4) Uani 1 1 d . . . . .
N6 N 0.51822(9) 0.77682(9) 0.42836(7) 0.0181(4) Uani 1 1 d . . . . .
N4 N 0.48485(9) 0.66601(9) 0.30717(8) 0.0173(3) Uani 1 1 d . . . . .
N2 N 0.38606(9) 0.53366(9) 0.10978(8) 0.0170(3) Uani 1 1 d . . . . .
N7 N 0.85910(10) 0.98241(9) 0.17580(8) 0.0202(4) Uani 1 1 d . . . . .
F2 F 0.63362(14) 0.71118(15) 0.39909(8) 0.0736(8) Uani 1 1 d . . . . .
N5 N 0.47769(10) 0.78216(9) 0.34429(8) 0.0200(4) Uani 1 1 d . . . . .
C31 C 0.88827(12) 0.88827(12) 0.250000 0.0132(5) Uani 1 2 d S T P . .
C12 C 0.44282(11) 0.66116(10) 0.26514(9) 0.0152(4) Uani 1 1 d . . . . .
C30 C 0.86226(11) 0.88037(11) 0.14751(8) 0.0173(4) Uani 1 1 d . . . . .
H30A H 0.835484 0.843008 0.121268 0.021 Uiso 1 1 calc R U . . .
H30B H 0.910210 0.897807 0.138991 0.021 Uiso 1 1 calc R U . . .
C9 C 0.44383(11) 0.64448(10) 0.16160(9) 0.0176(4) Uani 1 1 d . . . . .
H9A H 0.479231 0.656216 0.133012 0.021 Uiso 1 1 calc R U . . .
H9B H 0.424563 0.673996 0.155970 0.021 Uiso 1 1 calc R U . . .
C7 C 0.38995(11) 0.57251(10) 0.15434(9) 0.0162(4) Uani 1 1 d . . . . .
C28 C 0.84566(10) 0.93511(11) 0.13854(9) 0.0167(4) Uani 1 1 d . . . . .
F6 F 0.73999(10) 0.73870(14) 0.40834(8) 0.0927(11) Uani 1 1 d . . . . .
C32 C 0.79195(11) 0.79659(10) 0.22195(9) 0.0196(4) Uani 1 1 d . . . . .
H32 H 0.756807 0.765658 0.198316 0.024 Uiso 1 1 calc R U . . .
C20 C 0.52135(10) 0.83831(11) 0.42609(9) 0.0189(4) Uani 1 1 d . . . . .
C14 C 0.49111(10) 0.74557(11) 0.37869(9) 0.0178(4) Uani 1 1 d . . . . .
C13 C 0.47434(12) 0.67508(11) 0.36641(9) 0.0200(4) Uani 1 1 d . . . . .
H13A H 0.502635 0.663704 0.390025 0.024 Uiso 1 1 calc R U . . .
H13B H 0.426954 0.644051 0.376404 0.024 Uiso 1 1 calc R U . . .
C27 C 0.81406(10) 1.00027(12) 0.09730(10) 0.0220(5) Uani 1 1 d . . . . .
C10 C 0.53207(11) 0.65647(12) 0.23041(10) 0.0227(5) Uani 1 1 d . . . . .
H10 H 0.561488 0.652960 0.204432 0.027 Uiso 1 1 calc R U . . .
C6 C 0.33013(11) 0.47150(11) 0.11875(10) 0.0200(4) Uani 1 1 d . . . . .
C1 C 0.30276(11) 0.47646(11) 0.16985(10) 0.0207(4) Uani 1 1 d . . . . .
C11 C 0.53985(11) 0.66382(12) 0.28659(10) 0.0231(5) Uani 1 1 d . . . . .
H11 H 0.576110 0.666909 0.307970 0.028 Uiso 1 1 calc R U . . .
C15 C 0.49654(10) 0.84128(11) 0.37306(9) 0.0184(4) Uani 1 1 d . . . . .
C22 C 0.83927(11) 1.02431(11) 0.15100(10) 0.0226(5) Uani 1 1 d . . . . .
C16 C 0.49308(11) 0.89747(11) 0.35681(11) 0.0239(5) Uani 1 1 d . . . . .
H16 H 0.477120 0.900404 0.320656 0.029 Uiso 1 1 calc R U . . .
C2 C 0.24524(12) 0.42208(12) 0.19197(12) 0.0299(5) Uani 1 1 d . . . . .
H2 H 0.226722 0.425039 0.226834 0.036 Uiso 1 1 calc R U . . .
C19 C 0.54321(11) 0.89039(12) 0.46497(10) 0.0241(5) Uani 1 1 d . . . . .
H19 H 0.560399 0.888191 0.500757 0.029 Uiso 1 1 calc R U . . .
C23 C 0.84136(13) 1.08170(13) 0.17226(13) 0.0315(6) Uani 1 1 d . . . . .
H23 H 0.858005 1.098022 0.208901 0.038 Uiso 1 1 calc R U . . .
C17 C 0.51393(12) 0.94901(12) 0.39566(11) 0.0275(5) Uani 1 1 d . . . . .
H17 H 0.511462 0.987732 0.386104 0.033 Uiso 1 1 calc R U . . .
C8 C 0.42940(13) 0.55493(12) 0.06018(9) 0.0231(5) Uani 1 1 d . . . . .
H8A H 0.426950 0.591460 0.041333 0.035 Uiso 1 1 calc R U . . .
H8B H 0.414591 0.517087 0.034216 0.035 Uiso 1 1 calc R U . . .
H8C H 0.475694 0.570505 0.071741 0.035 Uiso 1 1 calc R U . . .
C29 C 0.79673(11) 0.89937(13) 0.04085(9) 0.0249(5) Uani 1 1 d . . . . .
H29A H 0.835181 0.897629 0.025247 0.037 Uiso 1 1 calc R U . . .
H29B H 0.779081 0.917392 0.012514 0.037 Uiso 1 1 calc R U . . .
H29C H 0.761771 0.854134 0.051478 0.037 Uiso 1 1 calc R U . . .
C21 C 0.53821(12) 0.75114(12) 0.47648(9) 0.0229(5) Uani 1 1 d . . . . .
H21A H 0.561287 0.786935 0.504252 0.034 Uiso 1 1 calc R U . . .
H21B H 0.568389 0.735391 0.463714 0.034 Uiso 1 1 calc R U . . .
H21C H 0.498334 0.713889 0.493699 0.034 Uiso 1 1 calc R U . . .
C18 C 0.53849(12) 0.94534(13) 0.44858(11) 0.0286(5) Uani 1 1 d . . . . .
H18 H 0.552333 0.981736 0.473989 0.034 Uiso 1 1 calc R U . . .
F5 F 0.60216(15) 0.60439(13) 0.40924(10) 0.1210(15) Uani 1 1 d . . . . .
C26 C 0.78967(12) 1.03200(14) 0.06239(12) 0.0325(6) Uani 1 1 d . . . . .
H26 H 0.771949 1.015200 0.026091 0.039 Uiso 1 1 calc R U . . .
C3 C 0.21643(14) 0.36361(13) 0.16075(14) 0.0386(7) Uani 1 1 d . . . . .
H3 H 0.176732 0.325715 0.174136 0.046 Uiso 1 1 calc R U . . .
C5 C 0.30189(13) 0.41214(12) 0.08778(11) 0.0284(5) Uani 1 1 d . . . . .
H5 H 0.321070 0.408476 0.053520 0.034 Uiso 1 1 calc R U . . .
C24 C 0.81801(14) 1.11384(14) 0.13742(15) 0.0405(7) Uani 1 1 d . . . . .
H24 H 0.819136 1.153416 0.150263 0.049 Uiso 1 1 calc R U . . .
C4 C 0.24450(15) 0.35907(13) 0.10984(14) 0.0383(7) Uani 1 1 d . . . . .
H4 H 0.223242 0.317939 0.089744 0.046 Uiso 1 1 calc R U . . .
C25 C 0.79281(14) 1.08913(15) 0.08370(14) 0.0414(7) Uani 1 1 d . . . . .
H25 H 0.777299 1.112602 0.061093 0.050 Uiso 1 1 calc R U . . .
F4 F 0.7063(2) 0.6289(2) 0.41713(12) 0.1449(18) Uani 1 1 d . . . . .
N10 N 0.4473(4) 0.4861(4) 0.2204(3) 0.0599(17) Uani 0.5 1 d . . P . .
C33 C 0.3625(4) 0.3625(4) 0.250000 0.126(4) Uani 1 2 d S T P . .
H33A H 0.324009 0.355319 0.273480 0.151 Uiso 0.5 1 calc R U P . .
H33B H 0.355319 0.324009 0.226520 0.151 Uiso 0.5 1 calc R U P . .
C34 C 0.4091(4) 0.4316(5) 0.2288(3) 0.0574(19) Uani 0.5 1 d . . P . .

loop_
_atom_site_aniso_label
_atom_site_aniso_U_11
_atom_site_aniso_U_22
_atom_site_aniso_U_33
_atom_site_aniso_U_23
_atom_site_aniso_U_13
_atom_site_aniso_U_12
Ag2 0.01200(7) 0.01210(10) 0.01222(11) -0.00122(7) -0.00061(3) 0.00605(5)
Ag1 0.01361(8) 0.01358(7) 0.01234(8) 0.00157(5) 0.00125(5) 0.00680(6)
P3 0.0159(4) 0.0159(4) 0.0124(6) 0.000 0.000 0.00793(18)
P2 0.0187(3) 0.0187(3) 0.0158(4) 0.000 0.000 0.00936(14)
P1 0.0200(3) 0.0235(3) 0.0219(3) 0.0066(2) 0.0045(2) 0.0087(2)
F9 0.0212(7) 0.0318(8) 0.0231(7) -0.0049(6) -0.0074(5) 0.0096(6)
F7 0.0336(8) 0.0366(8) 0.0286(7) -0.0068(6) -0.0002(6) 0.0243(7)
F8 0.0449(9) 0.0291(8) 0.0299(8) 0.0118(6) 0.0012(7) 0.0154(7)
F1 0.0483(10) 0.0289(8) 0.0270(8) 0.0044(6) 0.0117(7) 0.0170(7)
F3 0.0389(9) 0.0496(10) 0.0207(7) 0.0056(7) 0.0010(6) 0.0126(8)
N9 0.0163(8) 0.0134(8) 0.0121(8) 0.0000(6) -0.0017(6) 0.0059(7)
N3 0.0156(8) 0.0165(8) 0.0159(9) -0.0009(7) -0.0005(7) 0.0076(7)
N8 0.0135(8) 0.0234(9) 0.0142(9) 0.0051(7) -0.0015(6) 0.0050(7)
N1 0.0203(9) 0.0144(8) 0.0205(9) -0.0025(7) 0.0029(7) 0.0061(7)
N6 0.0151(8) 0.0237(9) 0.0142(8) -0.0024(7) -0.0021(7) 0.0086(7)
N4 0.0182(8) 0.0197(9) 0.0156(9) -0.0025(7) -0.0036(7) 0.0108(7)
N2 0.0220(9) 0.0181(8) 0.0149(9) -0.0039(7) -0.0028(7) 0.0130(7)
N7 0.0221(9) 0.0203(9) 0.0210(9) -0.0014(7) -0.0077(7) 0.0128(8)
F2 0.111(2) 0.128(2) 0.0390(11) -0.0158(12) -0.0147(11) 0.1025(19)
N5 0.0227(9) 0.0184(9) 0.0176(9) -0.0038(7) -0.0062(7) 0.0093(8)
C31 0.0146(9) 0.0146(9) 0.0110(13) 0.0002(5) -0.0002(5) 0.0078(11)
C12 0.0193(10) 0.0121(9) 0.0137(9) -0.0016(7) -0.0001(7) 0.0075(8)
C30 0.0216(10) 0.0188(10) 0.0096(9) -0.0001(7) -0.0017(7) 0.0088(8)
C9 0.0182(10) 0.0166(9) 0.0138(10) -0.0005(7) 0.0019(8) 0.0056(8)
C7 0.0197(10) 0.0184(10) 0.0128(9) -0.0018(7) -0.0008(7) 0.0113(8)
C28 0.0137(9) 0.0190(10) 0.0141(9) 0.0021(7) -0.0026(7) 0.0057(8)
F6 0.0364(11) 0.115(2) 0.0335(10) 0.0217(12) -0.0078(8) -0.0319(12)
C32 0.0162(10) 0.0141(9) 0.0216(11) -0.0004(8) -0.0016(8) 0.0024(8)
C20 0.0122(9) 0.0229(10) 0.0185(10) -0.0041(8) -0.0005(8) 0.0065(8)
C14 0.0157(9) 0.0211(10) 0.0145(9) -0.0017(8) -0.0022(7) 0.0076(8)
C13 0.0246(11) 0.0225(10) 0.0129(10) -0.0008(8) -0.0037(8) 0.0119(9)
C27 0.0105(9) 0.0242(11) 0.0262(12) 0.0105(9) 0.0000(8) 0.0049(8)
C10 0.0170(10) 0.0249(11) 0.0275(12) -0.0047(9) 0.0003(8) 0.0115(9)
C6 0.0238(11) 0.0181(10) 0.0226(11) -0.0042(8) -0.0062(9) 0.0139(9)
C1 0.0194(10) 0.0158(10) 0.0278(12) -0.0032(8) -0.0020(9) 0.0095(8)
C11 0.0190(10) 0.0266(11) 0.0277(12) -0.0038(9) -0.0049(9) 0.0143(9)
C15 0.0142(9) 0.0182(10) 0.0182(10) -0.0048(8) -0.0028(8) 0.0046(8)
C22 0.0147(10) 0.0217(11) 0.0318(12) 0.0045(9) -0.0046(9) 0.0094(9)
C16 0.0210(11) 0.0199(11) 0.0271(12) -0.0039(9) -0.0054(9) 0.0075(9)
C2 0.0250(12) 0.0180(11) 0.0441(15) -0.0005(10) 0.0045(10) 0.0088(9)
C19 0.0173(10) 0.0295(12) 0.0205(11) -0.0096(9) -0.0030(8) 0.0079(9)
C23 0.0239(12) 0.0250(12) 0.0491(16) -0.0010(11) -0.0064(11) 0.0149(10)
C17 0.0234(11) 0.0197(11) 0.0365(14) -0.0071(10) -0.0036(10) 0.0087(9)
C8 0.0339(13) 0.0290(12) 0.0137(10) -0.0014(9) 0.0015(9) 0.0213(10)
C29 0.0189(10) 0.0371(13) 0.0133(10) 0.0013(9) -0.0025(8) 0.0100(10)
C21 0.0233(11) 0.0313(12) 0.0132(10) -0.0016(8) -0.0049(8) 0.0130(10)
C18 0.0228(11) 0.0252(12) 0.0324(13) -0.0126(10) -0.0027(10) 0.0079(10)
F5 0.109(2) 0.0745(17) 0.0454(13) -0.0118(12) 0.0298(14) -0.0545(16)
C26 0.0181(11) 0.0413(15) 0.0350(14) 0.0202(12) 0.0007(10) 0.0125(11)
C3 0.0284(13) 0.0173(11) 0.064(2) -0.0039(12) -0.0016(13) 0.0069(10)
C5 0.0361(13) 0.0238(12) 0.0312(13) -0.0122(10) -0.0100(10) 0.0194(11)
C24 0.0293(14) 0.0292(14) 0.070(2) 0.0099(13) -0.0025(13) 0.0200(12)
C4 0.0395(15) 0.0199(12) 0.0551(18) -0.0150(12) -0.0124(13) 0.0145(11)
C25 0.0272(13) 0.0405(16) 0.063(2) 0.0240(14) 0.0010(13) 0.0215(12)
F4 0.274(5) 0.240(4) 0.0701(17) 0.090(2) 0.087(2) 0.240(4)
N10 0.082(5) 0.073(5) 0.049(4) -0.019(3) -0.004(3) 0.057(4)
C33 0.073(4) 0.073(4) 0.239(13) 0.003(3) -0.003(3) 0.043(4)
C34 0.072(5) 0.075(5) 0.056(4) -0.005(4) -0.002(4) 0.059(5)

loop_
_atom_type_symbol
_atom_type_description
_atom_type_scat_dispersion_real
_atom_type_scat_dispersion_imag
_atom_type_scat_source
C C 0.0033 0.0016 'International Tables Vol C Tables 4.2.6.8 and 6.1.1.4'
H H 0.0000 0.0000 'International Tables Vol C Tables 4.2.6.8 and 6.1.1.4'
Ag Ag -0.8971 1.1015 'International Tables Vol C Tables 4.2.6.8 and 6.1.1.4'
F F 0.0171 0.0103 'International Tables Vol C Tables 4.2.6.8 and 6.1.1.4'
N N 0.0061 0.0033 'International Tables Vol C Tables 4.2.6.8 and 6.1.1.4'
P P 0.1023 0.0942 'International Tables Vol C Tables 4.2.6.8 and 6.1.1.4'

loop_
_geom_angle_atom_site_label_1
_geom_angle_atom_site_label_2
_geom_angle_atom_site_label_3
_geom_angle
_geom_angle_site_symmetry_1
_geom_angle_site_symmetry_3
_geom_angle_publ_flag
Ag2 Ag2 Ag2 60.000(1) 3_675 2_765 ?
N7 Ag2 Ag2 117.97(5) . 2_765 ?
N7 Ag2 Ag2 128.38(5) 5_675 2_765 ?
N7 Ag2 Ag2 117.97(5) 5_675 3_675 ?
N7 Ag2 Ag2 128.38(5) . 3_675 ?
N7 Ag2 N7 102.01(10) . 5_675 ?
C31 Ag2 Ag2 112.29(4) 3_675 2_765 ?
C31 Ag2 Ag2 52.29(4) 3_675 3_675 ?
C31 Ag2 Ag2 52.29(4) . 2_765 ?
C31 Ag2 Ag2 112.29(4) . 3_675 ?
C31 Ag2 N7 86.21(5) 3_675 5_675 ?
C31 Ag2 N7 103.59(5) 3_675 . ?
C31 Ag2 N7 103.59(5) . 5_675 ?
C31 Ag2 N7 86.21(5) . . ?
C31 Ag2 C31 164.58(9) . 3_675 ?
Ag1 Ag1 Ag1 60.0 2_665 3_565 ?
N1 Ag1 Ag1 117.22(5) . 2_665 ?
N1 Ag1 Ag1 125.21(5) . 3_565 ?
N1 Ag1 N5 105.76(7) . 3_565 ?
N5 Ag1 Ag1 115.22(5) 3_565 3_565 ?
N5 Ag1 Ag1 128.70(5) 3_565 2_665 ?
C12 Ag1 Ag1 52.01(5) 3_565 3_565 ?
C12 Ag1 Ag1 52.53(5) . 2_665 ?
C12 Ag1 Ag1 112.48(5) . 3_565 ?
C12 Ag1 Ag1 111.96(5) 3_565 2_665 ?
C12 Ag1 N1 99.80(7) 3_565 . ?
C12 Ag1 N1 85.92(7) . . ?
C12 Ag1 N5 85.27(7) 3_565 3_565 ?
C12 Ag1 N5 107.86(7) . 3_565 ?
C12 Ag1 C12 163.84(7) . 3_565 ?
F9 P3 F9 89.83(7) 2_765 3_675 ?
F9 P3 F9 90.16(7) 8_566 . ?
F9 P3 F9 89.83(7) 7_776 8_566 ?
F9 P3 F9 180.00(8) 8_566 2_765 ?
F9 P3 F9 89.83(7) 8_566 9_656 ?
F9 P3 F9 89.83(7) 3_675 . ?
F9 P3 F9 89.84(7) 2_765 . ?
F9 P3 F9 180.0 7_776 . ?
F9 P3 F9 90.17(7) 9_656 . ?
F9 P3 F9 89.83(7) 7_776 9_656 ?
F9 P3 F9 90.17(7) 8_566 3_675 ?
F9 P3 F9 90.17(7) 2_765 9_656 ?
F9 P3 F9 90.17(7) 7_776 2_765 ?
F9 P3 F9 180.00(8) 9_656 3_675 ?
F9 P3 F9 90.17(7) 7_776 3_675 ?
F7 P2 F7 90.11(9) 2_665 3_565 ?
F7 P2 F7 90.10(9) 2_665 . ?
F7 P2 F7 90.10(9) 3_565 . ?
F7 P2 F8 90.00(8) 2_665 2_665 ?
F7 P2 F8 179.73(10) 3_565 2_665 ?
F7 P2 F8 179.72(10) . 3_565 ?
F7 P2 F8 90.00(8) . . ?
F7 P2 F8 90.15(8) 2_665 3_565 ?
F7 P2 F8 90.15(8) . 2_665 ?
F7 P2 F8 90.15(8) 3_565 . ?
F7 P2 F8 90.00(8) 3_565 3_565 ?
F7 P2 F8 179.72(12) 2_665 . ?
F8 P2 F8 89.74(9) 3_565 . ?
F8 P2 F8 89.75(9) 3_565 2_665 ?
F8 P2 F8 89.74(9) 2_665 . ?
F3 P1 F1 179.10(10) . . ?
F2 P1 F1 88.17(10) . . ?
F2 P1 F3 91.04(11) . . ?
F2 P1 F6 89.26(17) . . ?
F6 P1 F1 90.25(10) . . ?
F6 P1 F3 90.18(10) . . ?
F5 P1 F1 89.91(10) . . ?
F5 P1 F3 89.65(11) . . ?
F5 P1 F2 89.3(2) . . ?
F5 P1 F6 178.5(2) . . ?
F4 P1 F1 90.73(12) . . ?
F4 P1 F3 90.05(13) . . ?
F4 P1 F2 178.1(2) . . ?
F4 P1 F6 92.4(2) . . ?
F4 P1 F5 89.1(2) . . ?
C31 N9 C30 124.05(18) . . ?
C31 N9 C32 111.52(18) . . ?
C32 N9 C30 124.39(18) . . ?
C12 N3 C9 123.64(18) . . ?
C12 N3 C10 111.88(18) . . ?
C10 N3 C9 124.40(18) . . ?
C28 N8 C27 106.49(18) . . ?
C28 N8 C29 127.5(2) . . ?
C27 N8 C29 126.04(19) . . ?
C7 N1 Ag1 121.22(14) . . ?
C7 N1 C1 105.54(18) . . ?
C1 N1 Ag1 133.05(15) . . ?
C20 N6 C21 125.37(18) . . ?
C14 N6 C20 106.46(18) . . ?
C14 N6 C21 128.12(19) . . ?
C12 N4 C13 123.93(18) . . ?
C12 N4 C11 111.52(18) . . ?
C11 N4 C13 124.50(19) . . ?
C7 N2 C6 106.42(18) . . ?
C7 N2 C8 126.68(19) . . ?
C6 N2 C8 126.75(18) . . ?
C28 N7 Ag2 120.63(14) . . ?
C28 N7 C22 105.53(18) . . ?
C22 N7 Ag2 131.11(15) . . ?
C14 N5 Ag1 121.59(14) . 2_665 ?
C14 N5 C15 105.36(18) . . ?
C15 N5 Ag1 129.74(15) . 2_665 ?
Ag2 C31 Ag2 75.43(9) . 2_765 ?
N9 C31 Ag2 123.37(9) 4 . ?
N9 C31 Ag2 123.37(9) . 2_765 ?
N9 C31 Ag2 115.24(9) . . ?
N9 C31 Ag2 115.25(9) 4 2_765 ?
N9 C31 N9 103.8(2) 4 . ?
Ag1 C12 Ag1 75.46(7) . 2_665 ?
N3 C12 Ag1 121.30(14) . 2_665 ?
N3 C12 Ag1 116.02(14) . . ?
N4 C12 Ag1 116.06(14) . 2_665 ?
N4 C12 Ag1 124.12(15) . . ?
N4 C12 N3 103.45(18) . . ?
N9 C30 H30A 109.3 . . ?
N9 C30 H30B 109.3 . . ?
N9 C30 C28 111.55(17) . . ?
H30A C30 H30B 108.0 . . ?
C28 C30 H30A 109.3 . . ?
C28 C30 H30B 109.3 . . ?
N3 C9 H9A 109.6 . . ?
N3 C9 H9B 109.6 . . ?
N3 C9 C7 110.20(17) . . ?
H9A C9 H9B 108.1 . . ?
C7 C9 H9A 109.6 . . ?
C7 C9 H9B 109.6 . . ?
N1 C7 N2 113.08(19) . . ?
N1 C7 C9 122.76(18) . . ?
N2 C7 C9 124.16(19) . . ?
N8 C28 C30 123.90(19) . . ?
N7 C28 N8 112.96(19) . . ?
N7 C28 C30 123.09(18) . . ?
N9 C32 H32 126.7 . . ?
C32 C32 N9 106.59(12) 4 . ?
C32 C32 H32 126.7 4 . ?
N6 C20 C15 105.78(18) . . ?
N6 C20 C19 131.9(2) . . ?
C19 C20 C15 122.3(2) . . ?
N6 C14 C13 122.95(19) . . ?
N5 C14 N6 113.1(2) . . ?
N5 C14 C13 123.87(19) . . ?
N4 C13 C14 111.80(18) . . ?
N4 C13 H13A 109.3 . . ?
N4 C13 H13B 109.3 . . ?
C14 C13 H13A 109.3 . . ?
C14 C13 H13B 109.3 . . ?
H13A C13 H13B 107.9 . . ?
N8 C27 C22 105.88(19) . . ?
N8 C27 C26 132.0(2) . . ?
C26 C27 C22 122.1(2) . . ?
N3 C10 H10 126.8 . . ?
C11 C10 N3 106.4(2) . . ?
C11 C10 H10 126.8 . . ?
N2 C6 C1 105.90(18) . . ?
N2 C6 C5 132.1(2) . . ?
C5 C6 C1 122.0(2) . . ?
N1 C1 C6 109.1(2) . . ?
N1 C1 C2 129.7(2) . . ?
C2 C1 C6 121.2(2) . . ?
N4 C11 H11 126.6 . . ?
C10 C11 N4 106.75(19) . . ?
C10 C11 H11 126.6 . . ?
N5 C15 C20 109.31(19) . . ?
N5 C15 C16 130.0(2) . . ?
C16 C15 C20 120.7(2) . . ?
N7 C22 C27 109.1(2) . . ?
N7 C22 C23 129.7(2) . . ?
C23 C22 C27 121.2(2) . . ?
C15 C16 H16 121.4 . . ?
C17 C16 C15 117.1(2) . . ?
C17 C16 H16 121.4 . . ?
C1 C2 H2 121.6 . . ?
C3 C2 C1 116.9(3) . . ?
C3 C2 H2 121.6 . . ?
C20 C19 H19 121.9 . . ?
C18 C19 C20 116.3(2) . . ?
C18 C19 H19 121.9 . . ?
C22 C23 H23 121.6 . . ?
C24 C23 C22 116.9(3) . . ?
C24 C23 H23 121.6 . . ?
C16 C17 H17 119.2 . . ?
C16 C17 C18 121.6(2) . . ?
C18 C17 H17 119.2 . . ?
N2 C8 H8A 109.5 . . ?
N2 C8 H8B 109.5 . . ?
N2 C8 H8C 109.5 . . ?
H8A C8 H8B 109.5 . . ?
H8A C8 H8C 109.5 . . ?
H8B C8 H8C 109.5 . . ?
N8 C29 H29A 109.5 . . ?
N8 C29 H29B 109.5 . . ?
N8 C29 H29C 109.5 . . ?
H29A C29 H29B 109.5 . . ?
H29A C29 H29C 109.5 . . ?
H29B C29 H29C 109.5 . . ?
N6 C21 H21A 109.5 . . ?
N6 C21 H21B 109.5 . . ?
N6 C21 H21C 109.5 . . ?
H21A C21 H21B 109.5 . . ?
H21A C21 H21C 109.5 . . ?
H21B C21 H21C 109.5 . . ?
C19 C18 C17 121.9(2) . . ?
C19 C18 H18 119.0 . . ?
C17 C18 H18 119.0 . . ?
C27 C26 H26 122.0 . . ?
C25 C26 C27 116.1(3) . . ?
C25 C26 H26 122.0 . . ?
C2 C3 H3 119.3 . . ?
C2 C3 C4 121.4(3) . . ?
C4 C3 H3 119.3 . . ?
C6 C5 H5 122.0 . . ?
C4 C5 C6 116.1(2) . . ?
C4 C5 H5 122.0 . . ?
C23 C24 H24 119.3 . . ?
C23 C24 C25 121.3(3) . . ?
C25 C24 H24 119.3 . . ?
C3 C4 H4 118.8 . . ?
C5 C4 C3 122.4(2) . . ?
C5 C4 H4 118.8 . . ?
C26 C25 C24 122.4(2) . . ?
C26 C25 H25 118.8 . . ?
C24 C25 H25 118.8 . . ?
H33A C33 H33B 115.6 . . ?
C34 C33 H33A 118.4 4 . ?
C34 C33 H33A 118.4 . . ?
C34 C33 H33B 118.4 4 . ?
C34 C33 H33B 118.4 . . ?
C34 C33 C34 53.8(7) 4 . ?
N10 C34 C33 170.3(8) . . ?
N10 C34 C34 108.8(5) . 4 ?
C34 C34 C33 63.1(3) 4 . ?

loop_
_geom_bond_atom_site_label_1
_geom_bond_atom_site_label_2
_geom_bond_distance
_geom_bond_site_symmetry_2
_geom_bond_publ_flag
Ag2 Ag2 2.7539(3) 2_765 ?
Ag2 Ag2 2.7539(3) 3_675 ?
Ag2 N7 2.3129(18) . ?
Ag2 N7 2.3129(18) 5_675 ?
Ag2 C31 2.251(2) 3_675 ?
Ag2 C31 2.251(2) . ?
Ag1 Ag1 2.7725(3) 2_665 ?
Ag1 Ag1 2.7726(3) 3_565 ?
Ag1 N1 2.3281(18) . ?
Ag1 N5 2.3294(18) 3_565 ?
Ag1 C12 2.257(2) . ?
Ag1 C12 2.273(2) 3_565 ?
P3 F9 1.6032(13) 3_675 ?
P3 F9 1.6032(13) 8_566 ?
P3 F9 1.6032(13) 2_765 ?
P3 F9 1.6032(13) 9_656 ?
P3 F9 1.6032(13) 7_776 ?
P3 F9 1.6032(13) . ?
P2 F7 1.5983(15) 2_665 ?
P2 F7 1.5983(15) 3_565 ?
P2 F7 1.5983(15) . ?
P2 F8 1.6027(15) 3_565 ?
P2 F8 1.6027(15) . ?
P2 F8 1.6027(15) 2_665 ?
P1 F1 1.6080(16) . ?
P1 F3 1.5887(16) . ?
P1 F2 1.577(2) . ?
P1 F6 1.577(2) . ?
P1 F5 1.561(2) . ?
P1 F4 1.551(2) . ?
N9 C31 1.358(2) . ?
N9 C30 1.463(3) . ?
N9 C32 1.386(3) . ?
N3 C12 1.361(3) . ?
N3 C9 1.465(3) . ?
N3 C10 1.378(3) . ?
N8 C28 1.361(3) . ?
N8 C27 1.385(3) . ?
N8 C29 1.462(3) . ?
N1 C7 1.314(3) . ?
N1 C1 1.388(3) . ?
N6 C20 1.384(3) . ?
N6 C14 1.361(3) . ?
N6 C21 1.464(3) . ?
N4 C12 1.357(3) . ?
N4 C13 1.461(3) . ?
N4 C11 1.383(3) . ?
N2 C7 1.361(3) . ?
N2 C6 1.383(3) . ?
N2 C8 1.462(3) . ?
N7 C28 1.316(3) . ?
N7 C22 1.390(3) . ?
N5 C14 1.318(3) . ?
N5 C15 1.386(3) . ?
C30 H30A 0.9900 . ?
C30 H30B 0.9900 . ?
C30 C28 1.506(3) . ?
C9 H9A 0.9900 . ?
C9 H9B 0.9900 . ?
C9 C7 1.505(3) . ?
C32 C32 1.346(4) 4 ?
C32 H32 0.9500 . ?
C20 C15 1.400(3) . ?
C20 C19 1.394(3) . ?
C14 C13 1.499(3) . ?
C13 H13A 0.9900 . ?
C13 H13B 0.9900 . ?
C27 C22 1.397(3) . ?
C27 C26 1.397(3) . ?
C10 H10 0.9500 . ?
C10 C11 1.346(3) . ?
C6 C1 1.399(3) . ?
C6 C5 1.395(3) . ?
C1 C2 1.394(3) . ?
C11 H11 0.9500 . ?
C15 C16 1.392(3) . ?
C22 C23 1.394(3) . ?
C16 H16 0.9500 . ?
C16 C17 1.387(3) . ?
C2 H2 0.9500 . ?
C2 C3 1.383(4) . ?
C19 H19 0.9500 . ?
C19 C18 1.381(4) . ?
C23 H23 0.9500 . ?
C23 C24 1.387(4) . ?
C17 H17 0.9500 . ?
C17 C18 1.399(4) . ?
C8 H8A 0.9800 . ?
C8 H8B 0.9800 . ?
C8 H8C 0.9800 . ?
C29 H29A 0.9800 . ?
C29 H29B 0.9800 . ?
C29 H29C 0.9800 . ?
C21 H21A 0.9800 . ?
C21 H21B 0.9800 . ?
C21 H21C 0.9800 . ?
C18 H18 0.9500 . ?
C26 H26 0.9500 . ?
C26 C25 1.379(4) . ?
C3 H3 0.9500 . ?
C3 C4 1.400(4) . ?
C5 H5 0.9500 . ?
C5 C4 1.380(4) . ?
C24 H24 0.9500 . ?
C24 C25 1.400(5) . ?
C4 H4 0.9500 . ?
C25 H25 0.9500 . ?
N10 C34 1.134(10) . ?
C33 H33A 0.9900 . ?
C33 H33B 0.9900 . ?
C33 C34 1.494(11) 4 ?
C33 C34 1.494(11) . ?
C34 C34 1.352(15) 4 ?

loop_
_geom_torsion_atom_site_label_1
_geom_torsion_atom_site_label_2
_geom_torsion_atom_site_label_3
_geom_torsion_atom_site_label_4
_geom_torsion
_geom_torsion_site_symmetry_1
_geom_torsion_site_symmetry_2
_geom_torsion_site_symmetry_3
_geom_torsion_site_symmetry_4
_geom_torsion_publ_flag
Ag2 N7 C28 N8 -163.52(14) . . . . ?
Ag2 N7 C28 C30 14.0(3) . . . . ?
Ag2 N7 C22 C27 160.25(16) . . . . ?
Ag2 N7 C22 C23 -20.2(4) . . . . ?
Ag1 N1 C7 N2 -175.75(13) . . . . ?
Ag1 N1 C7 C9 4.5(3) . . . . ?
Ag1 N1 C1 C6 174.87(15) . . . . ?
Ag1 N1 C1 C2 -5.1(4) . . . . ?
Ag1 N5 C14 N6 -161.83(14) 2_665 . . . ?
Ag1 N5 C14 C13 14.4(3) 2_665 . . . ?
Ag1 N5 C15 C20 158.86(15) 2_665 . . . ?
Ag1 N5 C15 C16 -20.4(4) 2_665 . . . ?
N9 C30 C28 N8 -142.1(2) . . . . ?
N9 C30 C28 N7 40.6(3) . . . . ?
N3 C9 C7 N1 49.5(3) . . . . ?
N3 C9 C7 N2 -130.2(2) . . . . ?
N3 C10 C11 N4 0.6(3) . . . . ?
N8 C27 C22 N7 1.1(2) . . . . ?
N8 C27 C22 C23 -178.5(2) . . . . ?
N8 C27 C26 C25 178.8(2) . . . . ?
N1 C1 C2 C3 179.3(2) . . . . ?
N6 C20 C15 N5 1.0(2) . . . . ?
N6 C20 C15 C16 -179.7(2) . . . . ?
N6 C20 C19 C18 -179.3(2) . . . . ?
N6 C14 C13 N4 -145.8(2) . . . . ?
N2 C6 C1 N1 0.2(2) . . . . ?
N2 C6 C1 C2 -179.8(2) . . . . ?
N2 C6 C5 C4 -179.6(2) . . . . ?
N7 C22 C23 C24 179.8(2) . . . . ?
N5 C14 C13 N4 38.4(3) . . . . ?
N5 C15 C16 C17 177.9(2) . . . . ?
C31 N9 C30 C28 -76.5(2) . . . . ?
C31 N9 C32 C32 -0.8(3) . . . 4 ?
C12 N3 C9 C7 -77.8(2) . . . . ?
C12 N3 C10 C11 -0.1(3) . . . . ?
C12 N4 C13 C14 -75.9(3) . . . . ?
C12 N4 C11 C10 -0.9(3) . . . . ?
C30 N9 C31 Ag2 40.0(2) . . . . ?
C30 N9 C31 Ag2 -48.8(2) . . . 2_765 ?
C30 N9 C31 N9 177.8(2) . . . 4 ?
C30 N9 C32 C32 -178.3(2) . . . 4 ?
C9 N3 C12 Ag1 -51.1(2) . . . 2_665 ?
C9 N3 C12 Ag1 37.1(2) . . . . ?
C9 N3 C12 N4 176.47(18) . . . . ?
C9 N3 C10 C11 -176.96(19) . . . . ?
C7 N1 C1 C6 -0.1(2) . . . . ?
C7 N1 C1 C2 179.9(2) . . . . ?
C7 N2 C6 C1 -0.2(2) . . . . ?
C7 N2 C6 C5 -179.3(2) . . . . ?
C28 N8 C27 C22 -1.2(2) . . . . ?
C28 N8 C27 C26 -179.3(2) . . . . ?
C28 N7 C22 C27 -0.5(3) . . . . ?
C28 N7 C22 C23 179.0(3) . . . . ?
C32 N9 C31 Ag2 -137.60(15) . . . . ?
C32 N9 C31 Ag2 133.70(16) . . . 2_765 ?
C32 N9 C31 N9 0.28(11) . . . 4 ?
C32 N9 C30 C28 100.7(2) . . . . ?
C20 N6 C14 N5 1.2(2) . . . . ?
C20 N6 C14 C13 -175.1(2) . . . . ?
C20 C15 C16 C17 -1.2(3) . . . . ?
C20 C19 C18 C17 -0.8(4) . . . . ?
C14 N6 C20 C15 -1.3(2) . . . . ?
C14 N6 C20 C19 178.7(2) . . . . ?
C14 N5 C15 C20 -0.3(2) . . . . ?
C14 N5 C15 C16 -179.6(2) . . . . ?
C13 N4 C12 Ag1 -46.5(3) . . . . ?
C13 N4 C12 Ag1 43.1(2) . . . 2_665 ?
C13 N4 C12 N3 178.50(19) . . . . ?
C13 N4 C11 C10 -178.6(2) . . . . ?
C27 N8 C28 N7 1.0(2) . . . . ?
C27 N8 C28 C30 -176.55(19) . . . . ?
C27 C22 C23 C24 -0.7(4) . . . . ?
C27 C26 C25 C24 -0.9(4) . . . . ?
C10 N3 C12 Ag1 -139.72(16) . . . . ?
C10 N3 C12 Ag1 132.01(17) . . . 2_665 ?
C10 N3 C12 N4 -0.4(2) . . . . ?
C10 N3 C9 C7 98.7(2) . . . . ?
C6 N2 C7 N1 0.2(2) . . . . ?
C6 N2 C7 C9 179.97(19) . . . . ?
C6 C1 C2 C3 -0.7(4) . . . . ?
C6 C5 C4 C3 -1.0(4) . . . . ?
C1 N1 C7 N2 -0.1(3) . . . . ?
C1 N1 C7 C9 -179.9(2) . . . . ?
C1 C6 C5 C4 1.5(4) . . . . ?
C1 C2 C3 C4 1.1(4) . . . . ?
C11 N4 C12 Ag1 135.75(17) . . . . ?
C11 N4 C12 Ag1 -134.60(16) . . . 2_665 ?
C11 N4 C12 N3 0.8(2) . . . . ?
C11 N4 C13 C14 101.6(2) . . . . ?
C15 N5 C14 N6 -0.5(2) . . . . ?
C15 N5 C14 C13 175.7(2) . . . . ?
C15 C20 C19 C18 0.6(3) . . . . ?
C15 C16 C17 C18 1.1(4) . . . . ?
C22 N7 C28 N8 -0.3(3) . . . . ?
C22 N7 C28 C30 177.3(2) . . . . ?
C22 C27 C26 C25 0.9(4) . . . . ?
C22 C23 C24 C25 0.8(4) . . . . ?
C16 C17 C18 C19 -0.1(4) . . . . ?
C2 C3 C4 C5 -0.2(5) . . . . ?
C19 C20 C15 N5 -178.9(2) . . . . ?
C19 C20 C15 C16 0.4(3) . . . . ?
C23 C24 C25 C26 0.0(5) . . . . ?
C8 N2 C7 N1 175.9(2) . . . . ?
C8 N2 C7 C9 -4.3(3) . . . . ?
C8 N2 C6 C1 -175.9(2) . . . . ?
C8 N2 C6 C5 5.0(4) . . . . ?
C29 N8 C28 N7 -179.9(2) . . . . ?
C29 N8 C28 C30 2.6(3) . . . . ?
C29 N8 C27 C22 179.6(2) . . . . ?
C29 N8 C27 C26 1.5(4) . . . . ?
C21 N6 C20 C15 -179.1(2) . . . . ?
C21 N6 C20 C19 0.8(4) . . . . ?
C21 N6 C14 N5 178.9(2) . . . . ?
C21 N6 C14 C13 2.7(3) . . . . ?
C26 C27 C22 N7 179.4(2) . . . . ?
C26 C27 C22 C23 -0.2(4) . . . . ?
C5 C6 C1 N1 179.4(2) . . . . ?
C5 C6 C1 C2 -0.6(4) . . . . ?
